data_1508161
loop_
_publ_author_name
'Zhanga, Rong-Hua'
'Zhoua, Xin-Wen'
'Xiaoa, Shu-Zhang'
'Zhou, Zhao-Hui'

_publ_section_title
;
 Hydrogen bonding-controlled assemblies of polymeric and octanuclear
 tungsten citrates
;
_journal_name_full
;
Inorganica Chimica Acta
;
_journal_page_first 224
_journal_page_last 228
_journal_paper_doi 10.1016/j.ica.2012.04.025
_journal_volume 391
_journal_year 2012
_chemical_formula_sum 'C66 H108 N22 O67 W6'
_chemical_formula_weight 3384.84
_chemical_name_common 'citrate tungsten complex'
_space_group_IT_number 15
_symmetry_cell_setting monoclinic
_symmetry_space_group_name_Hall '-C 2yc'
_symmetry_space_group_name_H-M 'C 1 2/c 1'
_atom_sites_solution_hydrogens geom
_atom_sites_solution_primary direct
_atom_sites_solution_secondary difmap
_cell_angle_alpha 90.00
_cell_angle_beta 92.278(2)
_cell_angle_gamma 90.00
_cell_formula_units_Z 4
_cell_length_a 30.1474(7)
_cell_length_b 17.7030(5)
_cell_length_c 19.9701(3)
_cell_measurement_temperature 296(2)
_cell_volume 10649.6(4)
_computing_structure_refinement 'SHELXL-97 (Sheldrick, 1997)'
_computing_structure_solution 'SHELXS-97 (Sheldrick, 1990)'
_diffrn_ambient_temperature 296(2)
_diffrn_measured_fraction_theta_full 0.993
_diffrn_measured_fraction_theta_max 0.993
_diffrn_radiation_monochromator graphite
_diffrn_radiation_source 'fine-focus sealed tube'
_diffrn_radiation_type MoK\a
_diffrn_radiation_wavelength 0.71073
_diffrn_reflns_av_R_equivalents 0.0459
_diffrn_reflns_av_sigmaI/netI 0.0637
_diffrn_reflns_limit_h_max 36
_diffrn_reflns_limit_h_min -37
_diffrn_reflns_limit_k_max 20
_diffrn_reflns_limit_k_min -21
_diffrn_reflns_limit_l_max 24
_diffrn_reflns_limit_l_min -24
_diffrn_reflns_number 34060
_diffrn_reflns_theta_full 26.00
_diffrn_reflns_theta_max 26.00
_diffrn_reflns_theta_min 2.33
_exptl_absorpt_coefficient_mu 6.574
_exptl_absorpt_correction_T_max 0.6213
_exptl_absorpt_correction_T_min 0.2068
_exptl_absorpt_correction_type multi-scan
_exptl_crystal_density_diffrn 2.111
_exptl_crystal_density_method 'not measured'
_exptl_crystal_F_000 6552
_exptl_crystal_size_max 0.35
_exptl_crystal_size_mid 0.10
_exptl_crystal_size_min 0.08
_refine_diff_density_max 1.962
_refine_diff_density_min -0.942
_refine_diff_density_rms 0.144
_refine_ls_extinction_method none
_refine_ls_goodness_of_fit_ref 0.950
_refine_ls_hydrogen_treatment mixed
_refine_ls_matrix_type full
_refine_ls_number_parameters 726
_refine_ls_number_reflns 10413
_refine_ls_number_restraints 0
_refine_ls_restrained_S_all 0.950
_refine_ls_R_factor_all 0.0526
_refine_ls_R_factor_gt 0.0290
_refine_ls_shift/su_max 0.001
_refine_ls_shift/su_mean 0.000
_refine_ls_structure_factor_coef Fsqd
_refine_ls_weighting_details 'calc w=1/[\s^2^(Fo^2^)+(0.0274P)^2^+0.0000P] where P=(Fo^2^+2Fc^2^)/3'
_refine_ls_weighting_scheme calc
_refine_ls_wR_factor_gt 0.0575
_refine_ls_wR_factor_ref 0.0638
_reflns_number_gt 7121
_reflns_number_total 10413
_reflns_threshold_expression >2sigma(I)
_cod_data_source_file Wcita.cif
_cod_data_source_block sad
_cod_original_sg_symbol_H-M 'C 2/c'
_cod_database_code 1508161

loop_
_symmetry_equiv_pos_as_xyz
'x, y, z'
'-x, y, -z+1/2'
'x+1/2, y+1/2, z'
'-x+1/2, y+1/2, -z+1/2'
'-x, -y, -z'
'x, -y, z-1/2'
'-x+1/2, -y+1/2, -z'
'x+1/2, -y+1/2, z-1/2'

loop_
_atom_site_label
_atom_site_type_symbol
_atom_site_fract_x
_atom_site_fract_y
_atom_site_fract_z
_atom_site_U_iso_or_equiv
_atom_site_adp_type
_atom_site_occupancy
_atom_site_symmetry_multiplicity
_atom_site_calc_flag
_atom_site_refinement_flags
W1 W 0.131095(7) 0.222274(14) 0.200167(10) 0.02162(6) Uani 1 1 d .
W2 W 0.170809(8) 0.264690(14) 0.369145(10) 0.02253(7) Uani 1 1 d .
W3 W -0.015470(8) 0.301047(15) -0.164126(11) 0.02677(7) Uani 1 1 d .
C1 C 0.15669(18) 0.1483(3) 0.0769(2) 0.0188(12) Uani 1 1 d .
C2 C 0.1855(2) 0.1076(3) 0.1323(3) 0.0253(14) Uani 1 1 d .
C3 C 0.18440(19) 0.2085(3) 0.0430(2) 0.0247(14) Uani 1 1 d .
H3A H 0.2107 0.1844 0.0263 0.030 Uiso 1 1 calc R
H3B H 0.1673 0.2278 0.0045 0.030 Uiso 1 1 calc R
C4 C 0.1990(2) 0.2750(4) 0.0866(3) 0.0319(15) Uani 1 1 d .
C5 C 0.13776(19) 0.0925(3) 0.0258(2) 0.0222(13) Uani 1 1 d .
H5A H 0.1213 0.1199 -0.0092 0.027 Uiso 1 1 calc R
H5B H 0.1620 0.0663 0.0053 0.027 Uiso 1 1 calc R
C6 C 0.1080(2) 0.0364(3) 0.0561(3) 0.0281(14) Uani 1 1 d .
C7 C 0.19442(18) 0.1570(3) 0.4747(3) 0.0224(13) Uani 1 1 d .
C8 C 0.16723(18) 0.1090(4) 0.4229(3) 0.0230(13) Uani 1 1 d .
C9 C 0.24383(19) 0.1426(4) 0.4649(3) 0.0289(15) Uani 1 1 d .
H9A H 0.2607 0.1663 0.5016 0.035 Uiso 1 1 calc R
H9B H 0.2492 0.0887 0.4677 0.035 Uiso 1 1 calc R
C10 C 0.2610(2) 0.1711(4) 0.3999(3) 0.0295(15) Uani 1 1 d .
C11 C 0.18272(19) 0.1388(4) 0.5469(2) 0.0280(14) Uani 1 1 d .
H11A H 0.1848 0.0846 0.5538 0.034 Uiso 1 1 calc R
H11B H 0.2042 0.1628 0.5774 0.034 Uiso 1 1 calc R
C12 C 0.1372(2) 0.1647(4) 0.5627(3) 0.0354(16) Uani 1 1 d .
C13 C 0.02704(18) 0.2593(3) -0.0371(2) 0.0233(13) Uani 1 1 d .
C14 C 0.06477(19) 0.2587(3) -0.0859(3) 0.0240(13) Uani 1 1 d .
C15 C 0.0098(2) 0.1779(3) -0.0269(3) 0.0278(14) Uani 1 1 d .
H15A H 0.0343 0.1468 -0.0100 0.033 Uiso 1 1 calc R
H15B H -0.0123 0.1788 0.0070 0.033 Uiso 1 1 calc R
C16 C -0.01035(19) 0.1413(4) -0.0899(3) 0.0283(14) Uani 1 1 d .
C17 C 0.0437(2) 0.2924(3) 0.0299(3) 0.0288(15) Uani 1 1 d .
H17A H 0.0185 0.3021 0.0573 0.035 Uiso 1 1 calc R
H17B H 0.0624 0.2553 0.0531 0.035 Uiso 1 1 calc R
C18 C 0.0693(3) 0.3635(4) 0.0232(3) 0.048(2) Uani 1 1 d .
C19 C 0.0710(3) -0.1056(4) 0.2747(3) 0.050(2) Uani 1 1 d .
H19A H 0.0514 -0.1454 0.2663 0.060 Uiso 1 1 calc R
C20 C 0.0902(3) -0.0869(4) 0.3338(3) 0.054(2) Uani 1 1 d .
H20A H 0.0861 -0.1108 0.3746 0.065 Uiso 1 1 calc R
C21 C 0.1133(3) -0.0089(4) 0.2600(3) 0.0467(18) Uani 1 1 d .
H21A H 0.1283 0.0305 0.2400 0.056 Uiso 1 1 calc R
C22 C 0.0103(3) 0.1869(5) 0.3383(3) 0.058(2) Uani 1 1 d .
H22A H 0.0015 0.2324 0.3186 0.069 Uiso 1 1 calc R
C23 C -0.0127(2) 0.1271(6) 0.3389(4) 0.065(3) Uani 1 1 d .
H23A H -0.0410 0.1204 0.3196 0.078 Uiso 1 1 calc R
C24 C 0.0505(2) 0.1051(5) 0.3921(3) 0.0452(19) Uani 1 1 d .
H24A H 0.0739 0.0823 0.4160 0.054 Uiso 1 1 calc R
C25 C 0.2336(3) 0.0167(5) 0.2946(3) 0.057(2) Uani 1 1 d .
H25A H 0.2214 0.0636 0.3040 0.068 Uiso 1 1 calc R
C26 C 0.2500(3) -0.0336(5) 0.3392(4) 0.070(3) Uani 1 1 d .
H26A H 0.2517 -0.0279 0.3855 0.085 Uiso 1 1 calc R
C27 C 0.2563(3) -0.0807(5) 0.2417(3) 0.055(2) Uani 1 1 d .
H27A H 0.2630 -0.1136 0.2073 0.065 Uiso 1 1 calc R
C28 C 0.2032(2) 0.2729(6) -0.1559(3) 0.073(3) Uani 1 1 d .
H28A H 0.2189 0.2645 -0.1156 0.088 Uiso 1 1 calc R
C29 C 0.2206(2) 0.2889(5) -0.2145(3) 0.057(2) Uani 1 1 d .
H29A H 0.2506 0.2937 -0.2229 0.068 Uiso 1 1 calc R
C30 C 0.1499(2) 0.2865(5) -0.2286(3) 0.055(2) Uani 1 1 d .
H30A H 0.1215 0.2896 -0.2485 0.066 Uiso 1 1 calc R
C31 C 0.0978(5) 0.5169(8) -0.2711(6) 0.149(6) Uani 1 1 d .
H31A H 0.0948 0.5287 -0.3164 0.178 Uiso 1 1 calc R
C32 C 0.1256(5) 0.5459(7) -0.2275(7) 0.132(5) Uani 1 1 d .
H32A H 0.1456 0.5842 -0.2361 0.159 Uiso 1 1 calc R
C33 C 0.0876(4) 0.4629(7) -0.1780(6) 0.097(4) Uani 1 1 d .
H33A H 0.0764 0.4312 -0.1455 0.116 Uiso 1 1 calc R
O1 O 0.12126(12) 0.1843(2) 0.10935(16) 0.0231(9) Uani 1 1 d .
O2 O 0.17811(12) 0.1295(2) 0.19207(16) 0.0225(9) Uani 1 1 d .
O3 O 0.21388(14) 0.0618(2) 0.11787(18) 0.0344(11) Uani 1 1 d .
O4 O 0.18745(13) 0.2784(2) 0.14720(17) 0.0284(10) Uani 1 1 d .
O5 O 0.22242(16) 0.3237(3) 0.0614(2) 0.0442(12) Uani 1 1 d .
O6 O 0.11296(16) 0.0114(3) 0.1117(2) 0.0482(13) Uani 1 1 d .
O7 O 0.07406(14) 0.0145(2) 0.01554(18) 0.0340(10) Uani 1 1 d .
O8 O 0.09968(15) 0.3038(3) 0.18410(18) 0.0386(11) Uani 1 1 d .
O9 O 0.09407(13) 0.1654(3) 0.23904(18) 0.0353(11) Uani 1 1 d .
O10 O 0.16872(13) 0.2513(2) 0.27445(16) 0.0281(10) Uani 1 1 d .
O11 O 0.18503(12) 0.2338(2) 0.46098(16) 0.0238(9) Uani 1 1 d .
O12 O 0.15301(13) 0.1455(2) 0.37150(17) 0.0287(10) Uani 1 1 d .
O13 O 0.16268(14) 0.0402(2) 0.43066(18) 0.0335(10) Uani 1 1 d .
O14 O 0.23575(13) 0.2090(2) 0.35889(18) 0.0329(10) Uani 1 1 d .
O15 O 0.30019(14) 0.1584(3) 0.38808(19) 0.0468(13) Uani 1 1 d .
O16 O 0.10627(15) 0.1689(3) 0.5227(2) 0.0480(13) Uani 1 1 d .
O17 O 0.13354(16) 0.1859(3) 0.62608(19) 0.0555(15) Uani 1 1 d .
O18 O 0.19711(14) 0.3517(2) 0.37676(18) 0.0352(11) Uani 1 1 d .
O19 O 0.11528(13) 0.2880(2) 0.37972(19) 0.0341(11) Uani 1 1 d .
O21 O -0.00794(12) 0.3024(2) -0.06663(16) 0.0257(9) Uani 1 1 d .
O22 O 0.05475(12) 0.2810(2) -0.14485(16) 0.0261(9) Uani 1 1 d .
O23 O 0.10214(13) 0.2356(3) -0.06776(18) 0.0332(10) Uani 1 1 d .
O24 O -0.01414(15) 0.1772(3) -0.1438(2) 0.0397(12) Uani 1 1 d .
O25 O -0.02190(16) 0.0737(3) -0.0861(2) 0.0448(12) Uani 1 1 d .
O26 O 0.07094(19) 0.4001(3) -0.0265(2) 0.0617(16) Uani 1 1 d .
O27 O 0.09455(19) 0.3861(3) 0.0771(2) 0.0666(17) Uani 1 1 d .
O28 O -0.00892(15) 0.3962(3) -0.17692(19) 0.0417(12) Uani 1 1 d .
O29 O -0.07271(14) 0.2913(3) -0.1662(2) 0.0481(13) Uani 1 1 d .
O30 O 0.0000 0.2668(4) -0.2500 0.0384(16) Uani 1 2 d S
N1 N 0.0856(2) -0.0551(3) 0.2293(2) 0.0443(15) Uani 1 1 d .
H1A H 0.0778 -0.0538 0.1874 0.053 Uiso 1 1 calc R
N2 N 0.11674(19) -0.0270(3) 0.3235(3) 0.0423(15) Uani 1 1 d .
H2A H 0.1331 -0.0046 0.3535 0.051 Uiso 1 1 calc R
N3 N 0.0127(3) 0.0728(5) 0.3743(4) 0.077(2) Uani 1 1 d .
H3C H 0.0050 0.0271 0.3826 0.092 Uiso 1 1 calc R
N4 N 0.04958(18) 0.1739(4) 0.3708(2) 0.0407(15) Uani 1 1 d .
H4A H 0.0707 0.2063 0.3764 0.049 Uiso 1 1 calc R
N5 N 0.23806(19) -0.0137(4) 0.2338(3) 0.0482(16) Uani 1 1 d .
H5C H 0.2303 0.0069 0.1961 0.058 Uiso 1 1 calc R
N6 N 0.2635(2) -0.0935(4) 0.3046(3) 0.0556(18) Uani 1 1 d .
H6A H 0.2751 -0.1339 0.3216 0.067 Uiso 1 1 calc R
N7 N 0.18659(17) 0.2967(4) -0.2590(2) 0.0499(18) Uani 1 1 d .
H7A H 0.1887 0.3068 -0.3009 0.060 Uiso 1 1 calc R
N8 N 0.15894(17) 0.2712(4) -0.1657(3) 0.0513(17) Uani 1 1 d .
H8A H 0.1399 0.2617 -0.1358 0.062 Uiso 1 1 calc R
N9 N 0.0744(4) 0.4673(5) -0.2382(5) 0.120(4) Uani 1 1 d .
H9C H 0.0529 0.4413 -0.2558 0.145 Uiso 1 1 calc R
N10 N 0.1213(3) 0.5130(6) -0.1694(5) 0.102(3) Uani 1 1 d .
H10A H 0.1367 0.5216 -0.1331 0.122 Uiso 1 1 calc R
N11 N 0.2249(2) 0.4518(3) -0.0137(3) 0.0524(17) Uani 1 1 d .
O1W O 0.3784(3) 0.1514(5) 0.4725(4) 0.137(3) Uani 1 1 d .
O2W O 0.1450(3) 0.5167(5) -0.0333(4) 0.140(3) Uani 1 1 d .
O3W O 0.0208(4) 0.3525(9) 0.2409(13) 0.311(9) Uani 1 1 d .
O4W O 0.0279(5) 0.3932(11) 0.3689(6) 0.327(11) Uani 1 1 d .
O5W O 0.0389(7) 0.4448(14) 0.5204(13) 0.63(3) Uani 1 1 d .

loop_
_atom_site_aniso_label
_atom_site_aniso_U_11
_atom_site_aniso_U_22
_atom_site_aniso_U_33
_atom_site_aniso_U_23
_atom_site_aniso_U_13
_atom_site_aniso_U_12
W1 0.02306(13) 0.02593(15) 0.01568(11) -0.00195(10) -0.00179(8) 0.00185(11)
W2 0.02705(13) 0.02427(15) 0.01613(11) -0.00049(10) -0.00093(8) -0.00486(11)
W3 0.02682(13) 0.03300(17) 0.01995(11) 0.00163(11) -0.00570(9) 0.00090(12)
C1 0.024(3) 0.017(3) 0.015(3) 0.000(2) 0.001(2) -0.002(3)
C2 0.028(3) 0.017(4) 0.030(3) 0.006(3) -0.002(2) 0.000(3)
C3 0.033(3) 0.024(4) 0.017(3) 0.000(2) 0.001(2) -0.002(3)
C4 0.039(4) 0.031(4) 0.025(3) 0.001(3) -0.006(3) 0.002(3)
C5 0.030(3) 0.019(3) 0.017(3) -0.004(2) -0.001(2) -0.004(3)
C6 0.030(4) 0.027(4) 0.027(3) 0.000(3) 0.006(2) -0.001(3)
C7 0.023(3) 0.023(4) 0.021(3) 0.001(3) 0.000(2) -0.002(3)
C8 0.018(3) 0.026(4) 0.025(3) 0.001(3) 0.004(2) -0.001(3)
C9 0.029(3) 0.034(4) 0.023(3) 0.002(3) -0.007(2) -0.007(3)
C10 0.021(3) 0.041(4) 0.027(3) -0.001(3) 0.004(2) -0.006(3)
C11 0.032(4) 0.031(4) 0.021(3) 0.001(3) 0.002(2) -0.008(3)
C12 0.049(4) 0.037(4) 0.021(3) 0.011(3) 0.007(3) -0.007(3)
C13 0.021(3) 0.032(4) 0.017(3) 0.007(3) 0.000(2) 0.003(3)
C14 0.023(3) 0.023(4) 0.025(3) -0.004(3) -0.003(2) -0.003(3)
C15 0.029(3) 0.034(4) 0.021(3) 0.007(3) 0.006(2) -0.001(3)
C16 0.023(3) 0.021(4) 0.042(4) -0.007(3) 0.014(3) -0.006(3)
C17 0.042(4) 0.029(4) 0.016(3) 0.006(3) 0.000(2) 0.004(3)
C18 0.067(5) 0.040(5) 0.033(4) -0.003(3) -0.017(3) -0.013(4)
C19 0.067(5) 0.047(5) 0.035(4) 0.004(4) -0.007(3) -0.025(4)
C20 0.086(6) 0.050(5) 0.025(4) 0.012(3) 0.002(3) -0.032(5)
C21 0.060(5) 0.032(4) 0.049(4) 0.005(4) 0.015(4) 0.000(4)
C22 0.075(6) 0.067(6) 0.030(4) -0.004(4) 0.002(4) 0.024(5)
C23 0.022(4) 0.109(8) 0.063(5) -0.045(5) -0.020(4) 0.013(5)
C24 0.036(4) 0.057(6) 0.043(4) -0.007(4) 0.007(3) 0.003(4)
C25 0.072(6) 0.058(6) 0.039(4) -0.007(4) -0.009(4) 0.030(5)
C26 0.106(7) 0.071(7) 0.033(4) -0.002(4) -0.013(4) 0.021(6)
C27 0.073(6) 0.053(5) 0.038(4) 0.001(4) 0.005(4) 0.034(5)
C28 0.026(4) 0.156(10) 0.038(4) 0.027(5) -0.008(3) 0.006(5)
C29 0.020(3) 0.110(8) 0.041(4) 0.019(4) 0.001(3) -0.008(4)
C30 0.025(4) 0.107(8) 0.031(4) 0.006(4) -0.008(3) -0.001(4)
C31 0.228(17) 0.127(12) 0.088(8) 0.055(9) -0.033(10) -0.086(12)
C32 0.164(13) 0.116(11) 0.116(10) -0.001(9) -0.017(9) -0.093(10)
C33 0.100(9) 0.097(9) 0.093(8) 0.031(7) 0.004(7) -0.032(8)
O1 0.026(2) 0.028(2) 0.0149(17) -0.0049(17) -0.0051(15) 0.0016(19)
O2 0.030(2) 0.025(2) 0.0131(18) 0.0011(16) -0.0013(15) 0.0014(19)
O3 0.045(3) 0.033(3) 0.025(2) 0.0071(19) 0.0040(18) 0.018(2)
O4 0.037(2) 0.029(3) 0.0192(19) 0.0015(18) -0.0044(16) -0.010(2)
O5 0.057(3) 0.032(3) 0.043(3) 0.007(2) 0.002(2) -0.020(3)
O6 0.065(3) 0.053(3) 0.025(2) 0.013(2) -0.013(2) -0.031(3)
O7 0.034(2) 0.036(3) 0.031(2) 0.000(2) -0.0083(18) -0.011(2)
O8 0.055(3) 0.036(3) 0.024(2) -0.007(2) -0.0080(19) 0.019(2)
O9 0.025(2) 0.057(3) 0.023(2) -0.006(2) 0.0043(16) -0.007(2)
O10 0.033(2) 0.033(3) 0.0176(18) 0.0014(18) -0.0042(15) 0.000(2)
O11 0.028(2) 0.027(2) 0.0166(18) -0.0028(17) -0.0018(15) -0.0074(19)
O12 0.040(3) 0.028(3) 0.0179(19) 0.0021(18) -0.0095(17) -0.002(2)
O13 0.048(3) 0.022(3) 0.030(2) 0.0058(19) -0.0045(19) -0.011(2)
O14 0.031(2) 0.046(3) 0.021(2) 0.005(2) 0.0045(17) -0.003(2)
O15 0.029(3) 0.077(4) 0.035(2) 0.015(2) 0.0069(19) 0.007(3)
O16 0.035(3) 0.079(4) 0.030(2) 0.000(2) -0.002(2) -0.006(3)
O17 0.052(3) 0.091(4) 0.024(2) -0.012(3) 0.003(2) 0.005(3)
O18 0.048(3) 0.031(3) 0.027(2) 0.0003(19) 0.0012(18) -0.012(2)
O19 0.030(2) 0.038(3) 0.035(2) 0.003(2) -0.0012(18) 0.002(2)
O21 0.028(2) 0.030(2) 0.0184(18) 0.0023(18) -0.0021(15) 0.0106(19)
O22 0.025(2) 0.034(3) 0.0189(18) 0.0119(18) -0.0007(15) 0.0010(19)
O23 0.022(2) 0.051(3) 0.027(2) 0.008(2) 0.0008(16) 0.005(2)
O24 0.053(3) 0.034(3) 0.031(2) 0.007(2) -0.006(2) -0.017(2)
O25 0.055(3) 0.032(3) 0.048(3) -0.007(2) 0.013(2) -0.016(3)
O26 0.107(5) 0.038(3) 0.038(3) 0.015(2) -0.019(3) -0.028(3)
O27 0.088(4) 0.057(4) 0.052(3) 0.000(3) -0.030(3) -0.021(3)
O28 0.053(3) 0.046(3) 0.026(2) 0.004(2) -0.0029(19) 0.012(3)
O29 0.032(3) 0.071(4) 0.040(2) 0.010(2) -0.012(2) 0.000(3)
O30 0.056(4) 0.042(4) 0.017(3) 0.000 -0.006(3) 0.000
N1 0.070(4) 0.043(4) 0.021(3) -0.001(3) 0.002(3) 0.007(3)
N2 0.045(4) 0.046(4) 0.036(3) -0.002(3) -0.004(2) -0.011(3)
N3 0.066(5) 0.081(6) 0.085(5) -0.035(5) 0.033(4) -0.025(5)
N4 0.036(3) 0.052(4) 0.035(3) -0.007(3) 0.007(2) -0.013(3)
N5 0.060(4) 0.055(4) 0.029(3) 0.011(3) 0.000(3) 0.029(3)
N6 0.071(5) 0.048(4) 0.048(4) 0.017(3) -0.001(3) 0.025(4)
N7 0.025(3) 0.101(6) 0.024(3) 0.008(3) -0.002(2) -0.008(3)
N8 0.024(3) 0.094(5) 0.036(3) 0.010(3) 0.001(2) -0.005(3)
N9 0.162(10) 0.078(7) 0.116(8) 0.010(6) -0.051(8) -0.051(7)
N10 0.105(8) 0.123(9) 0.075(6) -0.008(6) -0.026(5) 0.012(7)
N11 0.079(5) 0.033(4) 0.047(3) 0.011(3) 0.029(3) 0.016(3)
O1W 0.173(8) 0.125(7) 0.113(6) 0.001(5) 0.021(5) 0.041(7)
O2W 0.174(8) 0.105(6) 0.138(7) -0.015(6) -0.049(6) 0.038(6)
O3W 0.168(16) 0.257(15) 0.51(3) -0.05(2) 0.08(2) -0.020(12)
O4W 0.320(18) 0.49(3) 0.170(10) 0.088(13) -0.005(11) -0.29(2)
O5W 0.49(3) 0.65(4) 0.72(4) 0.60(4) -0.39(3) -0.48(3)

loop_
_atom_type_symbol
_atom_type_description
_atom_type_scat_dispersion_real
_atom_type_scat_dispersion_imag
_atom_type_scat_source
C C 0.0033 0.0016 'International Tables Vol C Tables 4.2.6.8 and 6.1.1.4'
H H 0.0000 0.0000 'International Tables Vol C Tables 4.2.6.8 and 6.1.1.4'
N N 0.0061 0.0033 'International Tables Vol C Tables 4.2.6.8 and 6.1.1.4'
O O 0.0106 0.0060 'International Tables Vol C Tables 4.2.6.8 and 6.1.1.4'
W W -0.8490 6.8722 'International Tables Vol C Tables 4.2.6.8 and 6.1.1.4'

loop_
_geom_angle_atom_site_label_1
_geom_angle_atom_site_label_2
_geom_angle_atom_site_label_3
_geom_angle
_geom_angle_site_symmetry_3
O9 W1 O8 102.1(2) .
O9 W1 O10 100.62(17) .
O8 W1 O10 102.86(18) .
O9 W1 O1 98.11(17) .
O8 W1 O1 93.03(16) .
O10 W1 O1 152.17(16) .
O9 W1 O2 91.60(18) .
O8 W1 O2 163.19(17) .
O10 W1 O2 83.78(15) .
O1 W1 O2 75.27(14) .
O9 W1 O4 169.70(18) .
O8 W1 O4 87.89(19) .
O10 W1 O4 79.10(14) .
O1 W1 O4 78.81(14) .
O2 W1 O4 78.12(14) .
O18 W2 O19 102.5(2) .
O18 W2 O10 101.23(17) .
O19 W2 O10 98.95(17) .
O18 W2 O11 94.83(16) .
O19 W2 O11 97.41(17) .
O10 W2 O11 153.94(17) .
O18 W2 O12 165.81(17) .
O19 W2 O12 89.32(18) .
O10 W2 O12 84.38(15) .
O11 W2 O12 75.66(14) .
O18 W2 O14 90.05(18) .
O19 W2 O14 167.11(18) .
O10 W2 O14 81.18(15) .
O11 W2 O14 78.39(14) .
O12 W2 O14 77.84(15) .
O28 W3 O29 102.4(2) .
O28 W3 O30 98.3(2) .
O29 W3 O30 103.12(15) .
O28 W3 O21 97.28(17) .
O29 W3 O21 95.84(18) .
O30 W3 O21 152.15(16) .
O28 W3 O22 94.01(18) .
O29 W3 O22 162.42(19) .
O30 W3 O22 80.47(10) .
O21 W3 O22 75.56(14) .
O28 W3 O24 172.21(19) .
O29 W3 O24 85.3(2) .
O30 W3 O24 81.2(2) .
O21 W3 O24 80.23(16) .
O22 W3 O24 78.24(16) .
O1 C1 C5 109.2(4) .
O1 C1 C3 108.8(4) .
C5 C1 C3 110.7(4) .
O1 C1 C2 107.0(4) .
C5 C1 C2 111.3(5) .
C3 C1 C2 109.8(4) .
O3 C2 O2 124.7(5) .
O3 C2 C1 121.1(5) .
O2 C2 C1 114.1(5) .
C4 C3 C1 115.9(4) .
O5 C4 O4 122.5(6) .
O5 C4 C3 117.7(5) .
O4 C4 C3 119.8(6) .
C6 C5 C1 112.3(4) .
O6 C6 O7 121.3(6) .
O6 C6 C5 124.6(5) .
O7 C6 C5 114.1(5) .
O11 C7 C9 108.9(5) .
O11 C7 C11 109.5(5) .
C9 C7 C11 110.2(4) .
O11 C7 C8 107.6(4) .
C9 C7 C8 108.4(4) .
C11 C7 C8 112.2(5) .
O13 C8 O12 124.5(5) .
O13 C8 C7 121.0(5) .
O12 C8 C7 114.3(5) .
C10 C9 C7 115.1(5) .
O15 C10 O14 121.3(5) .
O15 C10 C9 118.0(5) .
O14 C10 C9 120.7(5) .
C12 C11 C7 112.5(5) .
O16 C12 O17 121.6(6) .
O16 C12 C11 124.9(5) .
O17 C12 C11 113.5(5) .
O21 C13 C14 107.4(4) .
O21 C13 C17 111.9(5) .
C14 C13 C17 109.6(5) .
O21 C13 C15 108.0(4) .
C14 C13 C15 109.9(5) .
C17 C13 C15 110.0(4) .
O23 C14 O22 123.8(5) .
O23 C14 C13 120.4(5) .
O22 C14 C13 115.8(5) .
C16 C15 C13 114.5(4) .
O25 C16 O24 121.5(6) .
O25 C16 C15 117.5(6) .
O24 C16 C15 121.0(5) .
C18 C17 C13 113.5(5) .
O26 C18 O27 117.6(7) .
O26 C18 C17 125.2(6) .
O27 C18 C17 117.1(6) .
C20 C19 N1 106.7(6) .
C19 C20 N2 107.3(6) .
N1 C21 N2 109.0(6) .
C23 C22 N4 108.9(8) .
C22 C23 N3 106.7(7) .
N4 C24 N3 108.4(7) .
C26 C25 N5 106.7(7) .
N6 C26 C25 107.2(6) .
N6 C27 N5 109.4(6) .
C29 C28 N8 107.6(6) .
C28 C29 N7 106.6(6) .
N7 C30 N8 109.3(5) .
C32 C31 N9 106.0(11) .
C31 C32 N10 109.7(12) .
N9 C33 N10 106.7(10) .
C1 O1 W1 119.3(3) .
C2 O2 W1 115.7(3) .
C4 O4 W1 131.4(4) .
W1 O10 W2 143.5(2) .
C7 O11 W2 119.2(3) .
C8 O12 W2 115.7(3) .
C10 O14 W2 132.7(3) .
C13 O21 W3 117.7(3) .
C14 O22 W3 114.3(3) .
C16 O24 W3 131.0(4) .
W3 O30 W3 142.7(4) 2_554
C21 N1 C19 108.5(5) .
C21 N2 C20 108.5(6) .
C24 N3 C23 106.8(8) .
C24 N4 C22 109.1(7) .
C27 N5 C25 108.0(6) .
C27 N6 C26 108.7(6) .
C30 N7 C29 108.8(5) .
C30 N8 C28 107.7(6) .
C33 N9 C31 111.4(10) .
C32 N10 C33 106.2(9) .

loop_
_geom_bond_atom_site_label_1
_geom_bond_atom_site_label_2
_geom_bond_distance
_geom_bond_site_symmetry_2
W1 O9 1.712(4) .
W1 O8 1.748(4) .
W1 O10 1.902(3) .
W1 O1 1.946(3) .
W1 O2 2.180(4) .
W1 O4 2.266(4) .
W2 O18 1.736(4) .
W2 O19 1.745(4) .
W2 O10 1.904(3) .
W2 O11 1.945(3) .
W2 O12 2.178(4) .
W2 O14 2.209(4) .
W3 O28 1.717(5) .
W3 O29 1.733(4) .
W3 O30 1.894(2) .
W3 O21 1.951(3) .
W3 O22 2.166(4) .
W3 O24 2.230(5) .
C1 O1 1.422(6) .
C1 C5 1.514(7) .
C1 C3 1.530(7) .
C1 C2 1.555(7) .
C2 O3 1.221(7) .
C2 O2 1.283(6) .
C3 C4 1.521(8) .
C4 O5 1.233(7) .
C4 O4 1.274(7) .
C5 C6 1.485(8) .
C6 O6 1.199(6) .
C6 O7 1.336(7) .
C7 O11 1.413(7) .
C7 C9 1.531(8) .
C7 C11 1.532(7) .
C7 C8 1.549(7) .
C8 O13 1.235(7) .
C8 O12 1.273(6) .
C9 C10 1.504(8) .
C10 O15 1.235(7) .
C10 O14 1.285(7) .
C11 C12 1.494(9) .
C12 O16 1.205(7) .
C12 O17 1.329(7) .
C13 O21 1.412(6) .
C13 C14 1.528(8) .
C13 C17 1.528(7) .
C13 C15 1.547(8) .
C14 O23 1.240(6) .
C14 O22 1.266(6) .
C15 C16 1.520(8) .
C16 O25 1.248(7) .
C16 O24 1.252(7) .
C17 C18 1.486(9) .
C18 O26 1.187(7) .
C18 O27 1.354(7) .
C19 C20 1.335(8) .
C19 N1 1.358(8) .
C20 N2 1.350(8) .
C21 N1 1.306(9) .
C21 N2 1.307(8) .
C22 C23 1.266(12) .
C22 N4 1.347(9) .
C23 N3 1.404(11) .
C24 N4 1.290(9) .
C24 N3 1.310(9) .
C25 C26 1.340(10) .
C25 N5 1.341(8) .
C26 N6 1.339(10) .
C27 N6 1.285(8) .
C27 N5 1.313(9) .
C28 C29 1.332(9) .
C28 N8 1.341(8) .
C29 N7 1.337(8) .
C30 N7 1.296(8) .
C30 N8 1.303(7) .
C31 C32 1.290(15) .
C31 N9 1.317(14) .
C32 N10 1.309(14) .
C33 N9 1.254(12) .
C33 N10 1.355(13) .
O30 W3 1.894(2) 2_554
O3W O3W 1.32(3) 2
